data_7718987
loop_
_publ_author_name
'Ma, Jianjun'
'Yu, Hao'
'Zhang, Ning'
'Shi, Junjuan'
'Li, Jiaqi'
'Li, Kehuan'
'Han, Ningxu'
'Zhang, Houyu'
'Chang, Junmin'
'Wang, Ming'

_publ_section_title
;
 Stereoisomers of metal-organic dimers induced by the steric constraint of
 dissymmetric terpyridine ligands.
;
_journal_issue 30
_journal_name_full 'Dalton transactions (Cambridge, England : 2003)'
_journal_page_first 11632
_journal_page_last 11637
_journal_paper_doi 10.1039/d5dt00948k
_journal_volume 54
_journal_year 2025
_chemical_formula_moiety 'C5.4 H4.65 N0.6 O0.1 Zn0.1, 4(F0.3 P0.05), 2(H0.1 O0.05)'
_chemical_formula_sum 'C H F N O P Zn'
_chemical_formula_weight 158.37
_space_group_crystal_system triclinic
_space_group_IT_number 2
_space_group_name_Hall '-P 1'
_space_group_name_H-M_alt 'P -1'
_atom_sites_solution_hydrogens mixed
_atom_sites_solution_primary iterative
_audit_creation_date 2021-09-08
_audit_creation_method
;
Olex2 1.3
(compiled 2019.09.11 svn.r3662 for OlexSys, GUI svn.r5938)
;
_audit_update_record
;
2022-10-01 deposited with the CCDC.	2025-06-24 downloaded from the CCDC.
;
_cell_angle_alpha 87.193(2)
_cell_angle_beta 78.443(2)
_cell_angle_gamma 87.3370(10)
_cell_formula_units_Z 40
_cell_length_a 11.1087(7)
_cell_length_b 20.4135(14)
_cell_length_c 21.1137(13)
_cell_measurement_temperature 273(2)
_cell_volume 4681.9(5)
_computing_molecular_graphics 'Olex2 1.3 (Dolomanov et al., 2009)'
_computing_publication_material 'Olex2 1.3 (Dolomanov et al., 2009)'
_computing_structure_refinement 'ShelXL 2018/3 (Sheldrick, 2015)'
_computing_structure_solution 'olex2.solve 1.3 (Bourhis et al., 2015)'
_diffrn_ambient_temperature 273.15
_diffrn_measured_fraction_theta_full 0.943
_diffrn_measured_fraction_theta_max 0.943
_diffrn_radiation_wavelength 0.68877
_diffrn_reflns_av_R_equivalents 0.0405
_diffrn_reflns_av_unetI/netI 0.0398
_diffrn_reflns_Laue_measured_fraction_full 0.943
_diffrn_reflns_Laue_measured_fraction_max 0.943
_diffrn_reflns_limit_h_max 10
_diffrn_reflns_limit_h_min -10
_diffrn_reflns_limit_k_max 18
_diffrn_reflns_limit_k_min -18
_diffrn_reflns_limit_l_max 19
_diffrn_reflns_limit_l_min -19
_diffrn_reflns_number 25579
_diffrn_reflns_point_group_measured_fraction_full 0.943
_diffrn_reflns_point_group_measured_fraction_max 0.943
_diffrn_reflns_theta_full 18.270
_diffrn_reflns_theta_max 18.270
_diffrn_reflns_theta_min 1.332
_exptl_absorpt_coefficient_mu 5.024
_exptl_crystal_density_diffrn 2.247
_exptl_crystal_F_000 3040
_exptl_crystal_size_max 0.4
_exptl_crystal_size_mid 0.2
_exptl_crystal_size_min 0.2
_refine_diff_density_max 2.116
_refine_diff_density_min -1.491
_refine_diff_density_rms 0.228
_refine_ls_extinction_method none
_refine_ls_goodness_of_fit_ref 2.402
_refine_ls_hydrogen_treatment constr
_refine_ls_matrix_type full
_refine_ls_number_parameters 625
_refine_ls_number_reflns 6970
_refine_ls_number_restraints 3
_refine_ls_restrained_S_all 2.403
_refine_ls_R_factor_all 0.1979
_refine_ls_R_factor_gt 0.1651
_refine_ls_shift/su_max 0.469
_refine_ls_shift/su_mean 0.030
_refine_ls_structure_factor_coef Fsqd
_refine_ls_weighting_details 'w=1/[\s^2^(Fo^2^)+(0.2000P)^2^] where P=(Fo^2^+2Fc^2^)/3'
_refine_ls_weighting_scheme calc
_refine_ls_wR_factor_gt 0.4662
_refine_ls_wR_factor_ref 0.5112
_reflns_Friedel_coverage 0.000
_reflns_number_gt 5525
_reflns_number_total 6970
_reflns_threshold_expression 'I > 2\s(I)'
_cod_data_source_file d5dt00948k2.cif
_cod_data_source_block mjj_c12_0m_a
_cod_depositor_comments 'Adding full bibliography for 7718986--7718989.cif.'
_cod_database_code 7718987
_shelx_shelxl_version_number 2018/3
_shelx_space_group_comment
;
The symmetry employed for this shelxl refinement is uniquely defined
by the following loop, which should always be used as a source of
symmetry information in preference to the above space-group names.
They are only intended as comments.
;
_olex2_refinement_description
;
1. Fixed Uiso
 At 1.2 times of:
  All C(H) groups, All C(H,H) groups
 At 1.5 times of:
  All C(H,H,H) groups, All O(H,H) groups
2. Restrained distances
 C94-C95 = C95-C96
 1.54 with sigma of 0.005
 C94-C96
 2.5 with sigma of 0.02
3.a Free rotating group:
 O3(H3A,H3B), O4(H4A,H4B)
3.b Secondary CH2 refined with riding coordinates:
 C85(H85A,H85B), C86(H86A,H86B), C87(H87A,H87B), C88(H88A,H88B), C89(H89A,
 H89B), C90(H90A,H90B), C91(H91A,H91B), C92(H92A,H92B), C95(H95A,H95B),
 C102(H10A,H10B), C103(H10C,H10D), C104(H10E,H10F), C107(H10G,H10H)
3.c Aromatic/amide H refined with riding coordinates:
 C1(H1), C2(H2), C3(H3), C4(H4), C7(H7), C9(H9), C12(H12), C13(H13), C14(H14),
 C17(H17), C18(H18), C19(H19), C20(H20), C21(H21), C23(H23), C26(H26), C27(H27),
  C28(H28), C29(H29), C30(H30), C31(H31), C34(H34), C36(H36), C39(H39),
 C40(H40), C41(H41), C42(H42), C43(H43), C44(H44), C45(H45), C46(H46), C49(H49),
  C51(H51), C54(H54), C55(H55), C56(H56), C59(H59), C60(H60), C61(H61),
 C62(H62), C63(H63), C65(H65), C68(H68), C69(H69), C70(H70), C71(H71), C72(H72),
  C73(H73), C76(H76), C78(H78), C81(H81), C82(H82), C83(H83), C84(H84),
 C97(H97), C98(H98), C99(H99), C100(H100), C101(H101), C105(H105), C106(H106)
3.d Idealised Me refined as rotating group:
 C96(H96A,H96B,H96C), C108(H10I,H10J,H10K)
;
_olex2_submission_special_instructions 'No special instructions were received'

loop_
_space_group_symop_operation_xyz
'x, y, z'
'-x, -y, -z'

loop_
_atom_site_label
_atom_site_type_symbol
_atom_site_fract_x
_atom_site_fract_y
_atom_site_fract_z
_atom_site_U_iso_or_equiv
_atom_site_adp_type
_atom_site_occupancy
_atom_site_site_symmetry_order
_atom_site_calc_flag
_atom_site_refinement_flags_posn
_atom_site_refinement_flags_adp
_atom_site_refinement_flags_occupancy
_atom_site_disorder_assembly
_atom_site_disorder_group
C1 C -0.2883(7) 0.3407(4) 0.6756(4) 0.044(2) Uiso 1 1 d . . . . .
H1 H -0.239627 0.351222 0.635453 0.053 Uiso 1 1 calc R U . . .
C2 C -0.4095(8) 0.3545(4) 0.6843(4) 0.065(3) Uiso 1 1 d . . . . .
H2 H -0.444326 0.371133 0.650011 0.078 Uiso 1 1 calc R U . . .
C3 C -0.4807(9) 0.3439(5) 0.7438(4) 0.069(3) Uiso 1 1 d . . . . .
H3 H -0.563712 0.356398 0.752197 0.083 Uiso 1 1 calc R U . . .
C4 C -0.4264(8) 0.3142(5) 0.7908(4) 0.066(3) Uiso 1 1 d . . . . .
H4 H -0.474801 0.303255 0.830844 0.079 Uiso 1 1 calc R U . . .
C5 C -0.3042(6) 0.3004(4) 0.7806(3) 0.035(2) Uiso 1 1 d . . . . .
C6 C -0.2444(6) 0.2752(3) 0.8269(3) 0.0274(18) Uiso 1 1 d . . . . .
C7 C -0.2965(7) 0.2557(4) 0.8863(3) 0.036(2) Uiso 1 1 d . . . . .
H7 H -0.380413 0.262865 0.901316 0.043 Uiso 1 1 calc R U . . .
C8 C -0.2268(6) 0.2255(4) 0.9244(3) 0.034(2) Uiso 1 1 d . . . . .
C9 C -0.1062(7) 0.2214(4) 0.9042(4) 0.053(2) Uiso 1 1 d . . . . .
H9 H -0.054836 0.204459 0.931272 0.064 Uiso 1 1 calc R U . . .
C10 C -0.0605(6) 0.2423(3) 0.8438(3) 0.0316(19) Uiso 1 1 d . . . . .
C11 C 0.0673(8) 0.2372(5) 0.8201(4) 0.062(3) Uiso 1 1 d . . . . .
C12 C 0.1536(10) 0.2170(6) 0.8509(6) 0.098(4) Uiso 1 1 d . . . . .
H12 H 0.129406 0.207466 0.894992 0.118 Uiso 1 1 calc R U . . .
C13 C 0.2639(15) 0.2092(8) 0.8276(7) 0.153(6) Uiso 1 1 d . . . . .
H13 H 0.321045 0.197081 0.853151 0.184 Uiso 1 1 calc R U . . .
C14 C 0.2979(11) 0.2195(6) 0.7610(6) 0.108(4) Uiso 1 1 d . . . . .
H14 H 0.378553 0.210398 0.740208 0.129 Uiso 1 1 calc R U . . .
C15 C 0.2129(9) 0.2431(5) 0.7261(4) 0.072(3) Uiso 1 1 d . . . . .
C16 C -0.2841(7) 0.1999(4) 0.9907(4) 0.050(2) Uiso 1 1 d . . . . .
C17 C -0.3998(8) 0.1875(5) 1.0035(4) 0.066(3) Uiso 1 1 d . . . . .
H17 H -0.445400 0.195558 0.971293 0.079 Uiso 1 1 calc R U . . .
C18 C -0.4581(13) 0.1625(7) 1.0636(6) 0.120(4) Uiso 1 1 d . . . . .
H18 H -0.543004 0.158720 1.073490 0.144 Uiso 1 1 calc R U . . .
C19 C -0.3907(9) 0.1446(5) 1.1058(5) 0.078(3) Uiso 1 1 d . . . . .
H19 H -0.427610 0.128893 1.146838 0.093 Uiso 1 1 calc R U . . .
C20 C -0.2735(8) 0.1485(4) 1.0907(4) 0.059(3) Uiso 1 1 d . . . . .
H20 H -0.224287 0.129505 1.117975 0.071 Uiso 1 1 calc R U . . .
C21 C -0.2205(9) 0.1814(5) 1.0335(4) 0.069(3) Uiso 1 1 d . . . . .
H21 H -0.137329 0.190091 1.025861 0.083 Uiso 1 1 calc R U . . .
C22 C 0.2470(7) 0.2467(4) 0.6563(3) 0.040(2) Uiso 1 1 d . . . . .
C23 C 0.2447(7) 0.1999(4) 0.6214(3) 0.043(2) Uiso 1 1 d . . . . .
H23 H 0.221997 0.159313 0.641077 0.051 Uiso 1 1 calc R U . . .
C24 C 0.2737(7) 0.2051(4) 0.5558(4) 0.040(2) Uiso 1 1 d . . . . .
C25 C 0.2982(7) 0.2679(4) 0.5295(3) 0.038(2) Uiso 1 1 d . . . . .
C26 C 0.2914(7) 0.3176(4) 0.5658(3) 0.043(2) Uiso 1 1 d . . . . .
H26 H 0.297398 0.359783 0.546984 0.051 Uiso 1 1 calc R U . . .
C27 C 0.2754(7) 0.3087(4) 0.6319(4) 0.056(2) Uiso 1 1 d . . . . .
H27 H 0.283248 0.342687 0.658424 0.067 Uiso 1 1 calc R U . . .
C28 C 0.3110(9) 0.2090(5) 0.1942(5) 0.077(3) Uiso 1 1 d . . . . .
H28 H 0.338076 0.226813 0.152655 0.093 Uiso 1 1 calc R U . . .
C29 C 0.2509(9) 0.1504(5) 0.2033(5) 0.088(3) Uiso 1 1 d . . . . .
H29 H 0.233507 0.128493 0.168815 0.105 Uiso 1 1 calc R U . . .
C30 C 0.2208(10) 0.1281(6) 0.2615(5) 0.099(4) Uiso 1 1 d . . . . .
H30 H 0.181198 0.088500 0.267001 0.118 Uiso 1 1 calc R U . . .
C31 C 0.2395(9) 0.1557(5) 0.3191(5) 0.078(3) Uiso 1 1 d . . . . .
H31 H 0.217783 0.137067 0.360680 0.094 Uiso 1 1 calc R U . . .
C32 C 0.2971(8) 0.2168(4) 0.3024(4) 0.060(3) Uiso 1 1 d . . . . .
C33 C 0.3239(6) 0.2563(4) 0.3522(3) 0.0307(19) Uiso 1 1 d . . . . .
C34 C 0.2927(7) 0.2413(4) 0.4168(4) 0.049(2) Uiso 1 1 d . . . . .
H34 H 0.245063 0.205347 0.431766 0.059 Uiso 1 1 calc R U . . .
C35 C 0.3310(7) 0.2788(4) 0.4587(3) 0.037(2) Uiso 1 1 d . . . . .
C36 C 0.3968(6) 0.3323(3) 0.4326(3) 0.0276(18) Uiso 1 1 d . . . . .
H36 H 0.419717 0.361813 0.459819 0.033 Uiso 1 1 calc R U . . .
C37 C 0.4268(6) 0.3419(3) 0.3713(3) 0.0251(18) Uiso 1 1 d . . . . .
C38 C 0.4931(6) 0.3980(4) 0.3397(3) 0.0331(19) Uiso 1 1 d . . . . .
C39 C 0.5439(6) 0.4402(3) 0.3720(3) 0.0333(19) Uiso 1 1 d . . . . .
H39 H 0.537973 0.434159 0.416416 0.040 Uiso 1 1 calc R U . . .
C40 C 0.6033(7) 0.4911(4) 0.3404(4) 0.051(2) Uiso 1 1 d . . . . .
H40 H 0.635700 0.522322 0.362184 0.061 Uiso 1 1 calc R U . . .
C41 C 0.6144(6) 0.4954(4) 0.2769(3) 0.035(2) Uiso 1 1 d . . . . .
H41 H 0.659006 0.528713 0.252684 0.042 Uiso 1 1 calc R U . . .
C42 C 0.5623(7) 0.4526(4) 0.2483(4) 0.047(2) Uiso 1 1 d . . . . .
H42 H 0.571240 0.458193 0.203659 0.056 Uiso 1 1 calc R U . . .
C43 C 0.6544(6) 0.2408(4) 0.2592(3) 0.037(2) Uiso 1 1 d . . . . .
H43 H 0.606469 0.228639 0.299013 0.044 Uiso 1 1 calc R U . . .
C44 C 0.7739(8) 0.2206(5) 0.2442(4) 0.070(3) Uiso 1 1 d . . . . .
H44 H 0.803406 0.187792 0.269822 0.084 Uiso 1 1 calc R U . . .
C45 C 0.8480(8) 0.2460(4) 0.1949(4) 0.063(3) Uiso 1 1 d . . . . .
H45 H 0.932329 0.237962 0.190521 0.076 Uiso 1 1 calc R U . . .
C46 C 0.8036(8) 0.2845(5) 0.1493(4) 0.064(3) Uiso 1 1 d . . . . .
H46 H 0.855904 0.299839 0.112003 0.077 Uiso 1 1 calc R U . . .
C47 C 0.6772(7) 0.3002(4) 0.1603(3) 0.041(2) Uiso 1 1 d . . . . .
C48 C 0.6148(6) 0.3376(3) 0.1213(3) 0.0280(18) Uiso 1 1 d . . . . .
C49 C 0.6640(7) 0.3580(4) 0.0641(3) 0.036(2) Uiso 1 1 d . . . . .
H49 H 0.746993 0.348505 0.048460 0.043 Uiso 1 1 calc R U . . .
C50 C 0.5987(6) 0.3930(4) 0.0261(3) 0.0335(19) Uiso 1 1 d . . . . .
C51 C 0.4807(7) 0.4009(4) 0.0476(3) 0.041(2) Uiso 1 1 d . . . . .
H51 H 0.431087 0.422172 0.021680 0.049 Uiso 1 1 calc R U . . .
C52 C 0.4317(6) 0.3782(3) 0.1072(3) 0.0226(17) Uiso 1 1 d . . . . .
C53 C 0.3027(7) 0.3818(4) 0.1347(4) 0.043(2) Uiso 1 1 d . . . . .
C54 C 0.2238(7) 0.3913(4) 0.0959(4) 0.043(2) Uiso 1 1 d . . . . .
H54 H 0.251873 0.396526 0.051457 0.052 Uiso 1 1 calc R U . . .
C55 C 0.1003(7) 0.3935(4) 0.1212(4) 0.049(2) Uiso 1 1 d . . . . .
H55 H 0.041745 0.401710 0.095651 0.059 Uiso 1 1 calc R U . . .
C56 C 0.0695(7) 0.3830(4) 0.1861(3) 0.044(2) Uiso 1 1 d . . . . .
H56 H -0.012881 0.381939 0.206354 0.052 Uiso 1 1 calc R U . . .
C57 C 0.1559(6) 0.3741(3) 0.2210(3) 0.0286(18) Uiso 1 1 d . . . . .
C58 C 0.6561(6) 0.4152(3) -0.0412(3) 0.0290(18) Uiso 1 1 d . . . . .
C59 C 0.7782(7) 0.4284(4) -0.0554(4) 0.048(2) Uiso 1 1 d . . . . .
H59 H 0.827099 0.423279 -0.024396 0.057 Uiso 1 1 calc R U . . .
C60 C 0.8250(8) 0.4495(4) -0.1178(4) 0.048(2) Uiso 1 1 d . . . . .
H60 H 0.908549 0.457401 -0.128982 0.058 Uiso 1 1 calc R U . . .
C61 C 0.7614(8) 0.4587(4) -0.1607(4) 0.057(2) Uiso 1 1 d . . . . .
H61 H 0.797096 0.472325 -0.202662 0.069 Uiso 1 1 calc R U . . .
C62 C 0.6401(8) 0.4484(4) -0.1440(4) 0.061(3) Uiso 1 1 d . . . . .
H62 H 0.590986 0.457557 -0.174465 0.074 Uiso 1 1 calc R U . . .
C63 C 0.5873(7) 0.4250(4) -0.0839(3) 0.040(2) Uiso 1 1 d . . . . .
H63 H 0.504102 0.416158 -0.073785 0.048 Uiso 1 1 calc R U . . .
C64 C 0.1160(6) 0.3678(3) 0.2932(3) 0.0293(18) Uiso 1 1 d . . . . .
C65 C 0.0242(6) 0.3322(4) 0.3183(3) 0.036(2) Uiso 1 1 d . . . . .
H65 H -0.017069 0.311812 0.290957 0.043 Uiso 1 1 calc R U . . .
C66 C -0.0126(7) 0.3240(4) 0.3802(3) 0.040(2) Uiso 1 1 d . . . . .
C67 C 0.0528(6) 0.3518(3) 0.4221(3) 0.0308(19) Uiso 1 1 d . . . . .
C68 C 0.1390(6) 0.3904(4) 0.3964(3) 0.036(2) Uiso 1 1 d . . . . .
H68 H 0.177103 0.413244 0.423492 0.044 Uiso 1 1 calc R U . . .
C69 C 0.1779(6) 0.3997(4) 0.3295(3) 0.0321(19) Uiso 1 1 d . . . . .
H69 H 0.242631 0.426400 0.311425 0.039 Uiso 1 1 calc R U . . .
C70 C 0.0367(6) 0.4143(4) 0.7510(4) 0.037(2) Uiso 1 1 d . . . . .
H70 H 0.026598 0.394809 0.792399 0.045 Uiso 1 1 calc R U . . .
C71 C 0.0722(6) 0.4775(4) 0.7391(3) 0.036(2) Uiso 1 1 d . . . . .
H71 H 0.088662 0.501514 0.772550 0.043 Uiso 1 1 calc R U . . .
C72 C 0.0832(7) 0.5048(4) 0.6802(4) 0.049(2) Uiso 1 1 d . . . . .
H72 H 0.107963 0.547825 0.671798 0.058 Uiso 1 1 calc R U . . .
C73 C 0.0587(6) 0.4705(4) 0.6337(4) 0.038(2) Uiso 1 1 d . . . . .
H73 H 0.063471 0.489291 0.592292 0.046 Uiso 1 1 calc R U . . .
C74 C 0.0273(7) 0.4095(4) 0.6462(3) 0.038(2) Uiso 1 1 d . . . . .
C75 C 0.0155(6) 0.3648(3) 0.5954(3) 0.0286(18) Uiso 1 1 d . . . . .
C76 C 0.0340(6) 0.3822(4) 0.5321(3) 0.0305(19) Uiso 1 1 d . . . . .
H76 H 0.053043 0.424856 0.517429 0.037 Uiso 1 1 calc R U . . .
C77 C 0.0240(6) 0.3353(3) 0.4904(3) 0.0319(19) Uiso 1 1 d . . . . .
C78 C -0.0032(6) 0.2781(4) 0.5144(3) 0.035(2) Uiso 1 1 d . . . . .
H78 H -0.013309 0.246225 0.486110 0.042 Uiso 1 1 calc R U . . .
C79 C -0.0178(7) 0.2611(4) 0.5757(3) 0.041(2) Uiso 1 1 d . . . . .
C80 C -0.0505(6) 0.1962(3) 0.6062(3) 0.0293(18) Uiso 1 1 d . . . . .
C81 C -0.0520(6) 0.1452(3) 0.5738(3) 0.0321(19) Uiso 1 1 d . . . . .
H81 H -0.039139 0.148492 0.528879 0.039 Uiso 1 1 calc R U . . .
C82 C -0.0712(7) 0.0902(4) 0.6032(4) 0.043(2) Uiso 1 1 d . . . . .
H82 H -0.080518 0.053582 0.580326 0.052 Uiso 1 1 calc R U . . .
C83 C -0.0784(7) 0.0841(4) 0.6688(4) 0.046(2) Uiso 1 1 d . . . . .
H83 H -0.086069 0.043566 0.691138 0.055 Uiso 1 1 calc R U . . .
C84 C -0.0736(6) 0.1397(3) 0.6987(3) 0.0323(19) Uiso 1 1 d . . . . .
H84 H -0.085573 0.137483 0.743625 0.039 Uiso 1 1 calc R U . . .
C85 C 0.2778(8) 0.0922(4) 0.5422(4) 0.057(2) Uiso 1 1 d . . . . .
H85A H 0.340779 0.084954 0.567859 0.069 Uiso 1 1 calc R U . . .
H85B H 0.198999 0.080700 0.568460 0.069 Uiso 1 1 calc R U . . .
C86 C 0.3054(8) 0.0553(5) 0.4860(4) 0.067(3) Uiso 1 1 d . . . . .
H86A H 0.241193 0.063481 0.461200 0.081 Uiso 1 1 calc R U . . .
H86B H 0.307138 0.008957 0.498385 0.081 Uiso 1 1 calc R U . . .
C87 C 0.4274(9) 0.0725(5) 0.4443(5) 0.088(3) Uiso 1 1 d . . . . .
H87A H 0.491042 0.066616 0.469777 0.105 Uiso 1 1 calc R U . . .
H87B H 0.424205 0.118236 0.429888 0.105 Uiso 1 1 calc R U . . .
C88 C 0.4596(10) 0.0305(6) 0.3865(5) 0.101(4) Uiso 1 1 d . . . . .
H88A H 0.483486 -0.013758 0.399270 0.121 Uiso 1 1 calc R U . . .
H88B H 0.390042 0.028455 0.365391 0.121 Uiso 1 1 calc R U . . .
C89 C 0.5635(13) 0.0621(7) 0.3427(7) 0.144(5) Uiso 1 1 d . . . . .
H89A H 0.619083 0.078802 0.367606 0.172 Uiso 1 1 calc R U . . .
H89B H 0.533247 0.098539 0.318304 0.172 Uiso 1 1 calc R U . . .
C90 C 0.6304(12) 0.0111(7) 0.2970(6) 0.134(5) Uiso 1 1 d . . . . .
H90A H 0.667078 -0.022628 0.321919 0.161 Uiso 1 1 calc R U . . .
H90B H 0.570904 -0.009542 0.277288 0.161 Uiso 1 1 calc R U . . .
C91 C 0.7244(11) 0.0372(6) 0.2469(6) 0.110(4) Uiso 1 1 d . . . . .
H91A H 0.777875 0.065525 0.263390 0.133 Uiso 1 1 calc R U . . .
H91B H 0.691255 0.060240 0.212551 0.133 Uiso 1 1 calc R U . . .
C92 C 0.7915(15) -0.0322(9) 0.2250(8) 0.175(7) Uiso 1 1 d . . . . .
H92A H 0.820262 -0.056739 0.259918 0.209 Uiso 1 1 calc R U . . .
H92B H 0.740859 -0.059293 0.205209 0.209 Uiso 1 1 calc R U . . .
C93 C 0.8908(14) -0.0030(8) 0.1781(7) 0.152(6) Uiso 1 1 d . . . . .
C94 C 0.9938(3) -0.0433(3) 0.13750(17) 0.156(6) Uiso 1 1 d D . . . .
C95 C 1.1021(3) -0.0195(2) 0.08520(10) 0.197(8) Uiso 1 1 d D . . . .
H95A H 1.105844 0.027915 0.084031 0.236 Uiso 1 1 calc R U . . .
H95B H 1.179559 -0.038756 0.093065 0.236 Uiso 1 1 calc R U . . .
C96 C 1.0742(5) -0.0431(3) 0.02168(11) 0.40(2) Uiso 1 1 d D . . . .
H96A H 1.145659 -0.065774 -0.001887 0.605 Uiso 1 1 calc R U . . .
H96B H 1.052539 -0.005984 -0.004000 0.605 Uiso 1 1 calc R U . . .
H96C H 1.007049 -0.072295 0.031323 0.605 Uiso 1 1 calc R U . . .
C97 C -0.2126(7) 0.2893(4) 0.3848(4) 0.058(2) Uiso 1 1 d . . . . .
H97 H -0.218823 0.305248 0.343489 0.069 Uiso 1 1 calc R U . . .
C98 C -0.3052(9) 0.2629(5) 0.4267(4) 0.065(3) Uiso 1 1 d . . . . .
H98 H -0.378157 0.259293 0.412100 0.079 Uiso 1 1 calc R U . . .
C99 C -0.3051(9) 0.2386(5) 0.4936(4) 0.074(3) Uiso 1 1 d . . . . .
H99 H -0.237524 0.244736 0.512209 0.089 Uiso 1 1 calc R U . . .
C100 C -0.4045(10) 0.2070(6) 0.5282(5) 0.093(4) Uiso 1 1 d . . . . .
H100 H -0.481274 0.222451 0.521540 0.112 Uiso 1 1 calc R U . . .
C101 C -0.403(2) 0.1545(12) 0.5722(10) 0.226(9) Uiso 1 1 d . . . . .
H101 H -0.413414 0.110569 0.565249 0.271 Uiso 1 1 calc R U . . .
C102 C -0.3840(11) 0.1811(6) 0.6299(5) 0.110(4) Uiso 1 1 d . . . . .
H10A H -0.299781 0.194332 0.625233 0.133 Uiso 1 1 calc R U . . .
H10B H -0.439119 0.218785 0.641582 0.133 Uiso 1 1 calc R U . . .
C103 C -0.4090(14) 0.1302(7) 0.6752(6) 0.142(5) Uiso 1 1 d . . . . .
H10C H -0.494633 0.119336 0.680634 0.170 Uiso 1 1 calc R U . . .
H10D H -0.358585 0.091752 0.660429 0.170 Uiso 1 1 calc R U . . .
C104 C -0.3850(12) 0.1481(7) 0.7334(6) 0.123(5) Uiso 1 1 d . . . . .
H10E H -0.436157 0.186386 0.747972 0.147 Uiso 1 1 calc R U . . .
H10F H -0.299750 0.159942 0.727320 0.147 Uiso 1 1 calc R U . . .
C105 C -0.4089(18) 0.0938(11) 0.7845(9) 0.209(8) Uiso 1 1 d . . . . .
H105 H -0.431131 0.053126 0.773628 0.251 Uiso 1 1 calc R U . . .
C106 C -0.3986(18) 0.1033(10) 0.8454(9) 0.195(8) Uiso 1 1 d . . . . .
H106 H -0.366172 0.141039 0.857097 0.234 Uiso 1 1 calc R U . . .
C107 C -0.446(3) 0.0447(14) 0.8974(13) 0.306(14) Uiso 1 1 d . . . . .
H10G H -0.414840 0.003146 0.878965 0.368 Uiso 1 1 calc R U . . .
H10H H -0.411353 0.049340 0.935530 0.368 Uiso 1 1 calc R U . . .
C108 C -0.570(2) 0.0424(12) 0.9160(11) 0.266(12) Uiso 1 1 d . . . . .
H10I H -0.601529 0.014457 0.888232 0.399 Uiso 1 1 calc R U . . .
H10J H -0.606500 0.085858 0.913040 0.399 Uiso 1 1 calc R U . . .
H10K H -0.591070 0.025429 0.959872 0.399 Uiso 1 1 calc R U . . .
F1 F 0.6909(4) 0.4767(2) 0.5945(2) 0.0587(13) Uiso 1 1 d . . . . .
F2 F 0.6819(4) 0.5336(2) 0.5067(2) 0.0637(14) Uiso 1 1 d . . . . .
F3 F 0.8490(3) 0.4783(2) 0.51611(18) 0.0405(11) Uiso 1 1 d . . . . .
F4 F 0.7370(4) 0.4480(2) 0.45052(19) 0.0524(12) Uiso 1 1 d . . . . .
F5 F 0.7495(3) 0.38923(19) 0.53956(17) 0.0369(10) Uiso 1 1 d . . . . .
F6 F 0.5779(4) 0.4440(2) 0.5300(2) 0.0513(12) Uiso 1 1 d . . . . .
F7 F 0.6780(6) 0.5734(4) 0.1470(3) 0.124(2) Uiso 1 1 d . . . . .
F8 F 0.8055(6) 0.4909(3) 0.1348(3) 0.108(2) Uiso 1 1 d . . . . .
F9 F 0.6969(6) 0.5161(4) 0.0638(3) 0.124(2) Uiso 1 1 d . . . . .
F10 F 0.8903(7) 0.5296(4) 0.0398(3) 0.135(3) Uiso 1 1 d . . . . .
F11 F 0.7659(5) 0.6127(3) 0.0568(2) 0.0819(16) Uiso 1 1 d . . . . .
F12 F 0.8811(8) 0.5874(4) 0.1224(4) 0.153(3) Uiso 1 1 d . . . . .
F13 F 1.0610(5) 0.0594(3) 0.3773(2) 0.0759(15) Uiso 1 1 d . . . . .
F14 F 0.9847(6) 0.1484(4) 0.4163(3) 0.126(2) Uiso 1 1 d . . . . .
F15 F 0.9435(7) 0.1133(4) 0.3297(3) 0.126(2) Uiso 1 1 d . . . . .
F16 F 0.8808(4) 0.0232(2) 0.3771(2) 0.0619(13) Uiso 1 1 d . . . . .
F17 F 0.7959(11) 0.1194(6) 0.4024(6) 0.223(5) Uiso 1 1 d . . . . .
F18 F 0.9293(7) 0.0543(4) 0.4594(4) 0.141(3) Uiso 1 1 d . . . . .
F19 F 0.0586(9) 0.1805(5) 0.0924(5) 0.182(4) Uiso 1 1 d . . . . .
F20 F 0.1029(6) 0.1420(3) -0.0012(3) 0.109(2) Uiso 1 1 d . . . . .
F21 F 0.2640(8) 0.1707(5) -0.0267(4) 0.162(3) Uiso 1 1 d . . . . .
F22 F 0.1330(9) 0.2435(5) 0.0043(5) 0.186(4) Uiso 1 1 d . . . . .
F23 F 0.2596(7) 0.2156(4) 0.0606(4) 0.146(3) Uiso 1 1 d . . . . .
F24 F 0.2203(7) 0.1256(4) 0.0676(4) 0.141(3) Uiso 1 1 d . . . . .
N1 N -0.2351(5) 0.3133(3) 0.7203(3) 0.0433(17) Uiso 1 1 d . . . . .
N2 N -0.1263(5) 0.2682(3) 0.8035(3) 0.0342(16) Uiso 1 1 d . . . . .
N3 N 0.0967(5) 0.2478(3) 0.7545(3) 0.0345(16) Uiso 1 1 d . . . . .
N4 N 0.5003(5) 0.4038(3) 0.2748(3) 0.0357(16) Uiso 1 1 d . . . . .
N5 N 0.3873(5) 0.3044(3) 0.3311(3) 0.0329(15) Uiso 1 1 d . . . . .
N6 N 0.3299(6) 0.2399(3) 0.2456(3) 0.0476(18) Uiso 1 1 d . . . . .
N7 N 0.6081(5) 0.2764(3) 0.2185(3) 0.0405(16) Uiso 1 1 d . . . . .
N8 N 0.4989(6) 0.3472(3) 0.1432(3) 0.0489(18) Uiso 1 1 d . . . . .
N9 N 0.2721(5) 0.3725(3) 0.1977(3) 0.0442(17) Uiso 1 1 d . . . . .
N10 N 0.0179(5) 0.3828(3) 0.7036(3) 0.0393(16) Uiso 1 1 d . . . . .
N11 N -0.0126(5) 0.3063(3) 0.6184(3) 0.0382(16) Uiso 1 1 d . . . . .
N12 N -0.0541(5) 0.1947(3) 0.6703(3) 0.0289(15) Uiso 1 1 d . . . . .
O1 O 0.2743(5) 0.1595(3) 0.5177(2) 0.0502(15) Uiso 1 1 d . . . . .
O2 O -0.1068(5) 0.2906(3) 0.4090(3) 0.0670(17) Uiso 1 1 d . . . . .
O3 O 0.5916(8) 0.7093(5) 0.0661(4) 0.131(3) Uiso 1 1 d G . . . .
H3A H 0.634910 0.673811 0.061965 0.196 Uiso 1 1 d G U . . .
H3B H 0.638011 0.736834 0.077040 0.196 Uiso 1 1 d G U . . .
O4 O 0.9654(6) 0.3394(4) 0.0115(3) 0.093(2) Uiso 1 1 d G . . . .
H4A H 0.958779 0.298075 0.016121 0.139 Uiso 1 1 d G U . . .
H4B H 0.971020 0.347606 -0.028782 0.139 Uiso 1 1 d G U . . .
P1 P 0.71530(19) 0.46146(11) 0.52280(10) 0.0447(6) Uiso 1 1 d . . . . .
P2 P 0.7863(2) 0.55238(12) 0.09648(11) 0.0514(6) Uiso 1 1 d . . . . .
P3 P 0.9314(2) 0.08534(13) 0.39440(12) 0.0663(7) Uiso 1 1 d . . . . .
P4 P 0.1636(3) 0.18408(17) 0.03865(15) 0.0925(10) Uiso 1 1 d . . . . .
Zn1 Zn -0.04809(7) 0.28490(4) 0.71246(4) 0.0331(2) Uiso 1 1 d . . . . .
Zn2 Zn 0.42749(8) 0.32550(5) 0.23583(4) 0.0420(2) Uiso 1 1 d . . . . .

loop_
_atom_type_symbol
_atom_type_description
_atom_type_scat_dispersion_real
_atom_type_scat_dispersion_imag
_atom_type_scat_source
C C 0.0019 0.0015 'International Tables Vol C Tables 4.2.6.8 and 6.1.1.4'
H H 0.0000 0.0000 'International Tables Vol C Tables 4.2.6.8 and 6.1.1.4'
F F 0.0124 0.0097 'International Tables Vol C Tables 4.2.6.8 and 6.1.1.4'
N N 0.0037 0.0031 'International Tables Vol C Tables 4.2.6.8 and 6.1.1.4'
O O 0.0071 0.0057 'International Tables Vol C Tables 4.2.6.8 and 6.1.1.4'
P P 0.0853 0.0888 'International Tables Vol C Tables 4.2.6.8 and 6.1.1.4'
Zn Zn 0.2336 1.3587 'International Tables Vol C Tables 4.2.6.8 and 6.1.1.4'

loop_
_geom_angle_atom_site_label_1
_geom_angle_atom_site_label_2
_geom_angle_atom_site_label_3
_geom_angle
_geom_angle_site_symmetry_1
_geom_angle_site_symmetry_3
_geom_angle_publ_flag
C2 C1 H1 118.3 . . ?
N1 C1 H1 118.3 . . ?
N1 C1 C2 123.4(7) . . ?
C1 C2 H2 120.4 . . ?
C1 C2 C3 119.1(9) . . ?
C3 C2 H2 120.4 . . ?
C2 C3 H3 121.1 . . ?
C2 C3 C4 117.8(9) . . ?
C4 C3 H3 121.1 . . ?
C3 C4 H4 119.2 . . ?
C5 C4 C3 121.6(8) . . ?
C5 C4 H4 119.2 . . ?
C4 C5 C6 124.1(7) . . ?
C4 C5 N1 118.6(7) . . ?
C6 C5 N1 117.4(6) . . ?
C7 C6 C5 125.8(6) . . ?
N2 C6 C5 110.6(6) . . ?
N2 C6 C7 123.4(7) . . ?
C6 C7 H7 120.5 . . ?
C6 C7 C8 119.1(7) . . ?
C8 C7 H7 120.5 . . ?
C7 C8 C16 120.3(6) . . ?
C9 C8 C7 119.2(7) . . ?
C9 C8 C16 120.4(7) . . ?
C8 C9 H9 121.1 . . ?
C8 C9 C10 117.9(8) . . ?
C10 C9 H9 121.0 . . ?
C9 C10 C11 119.4(7) . . ?
N2 C10 C9 124.6(7) . . ?
N2 C10 C11 116.0(6) . . ?
C12 C11 C10 128.6(8) . . ?
C12 C11 N3 118.9(8) . . ?
N3 C11 C10 111.9(7) . . ?
C11 C12 H12 116.6 . . ?
C13 C12 C11 126.8(13) . . ?
C13 C12 H12 116.6 . . ?
C12 C13 H13 121.9 . . ?
C12 C13 C14 116.1(15) . . ?
C14 C13 H13 121.9 . . ?
C13 C14 H14 120.0 . . ?
C15 C14 C13 120.0(11) . . ?
C15 C14 H14 120.0 . . ?
C14 C15 C22 118.9(8) . . ?
N3 C15 C14 119.3(9) . . ?
N3 C15 C22 120.0(8) . . ?
C17 C16 C8 119.2(8) . . ?
C21 C16 C8 122.7(7) . . ?
C21 C16 C17 117.4(8) . . ?
C16 C17 H17 118.9 . . ?
C16 C17 C18 122.2(10) . . ?
C18 C17 H17 118.9 . . ?
C17 C18 H18 120.9 . . ?
C19 C18 C17 118.2(11) . . ?
C19 C18 H18 120.9 . . ?
C18 C19 H19 120.0 . . ?
C20 C19 C18 120.1(10) . . ?
C20 C19 H19 119.9 . . ?
C19 C20 H20 120.2 . . ?
C19 C20 C21 119.6(9) . . ?
C21 C20 H20 120.2 . . ?
C16 C21 C20 121.4(9) . . ?
C16 C21 H21 119.3 . . ?
C20 C21 H21 119.3 . . ?
C23 C22 C15 124.2(8) . . ?
C23 C22 C27 122.8(7) . . ?
C27 C22 C15 112.9(8) . . ?
C22 C23 H23 118.5 . . ?
C22 C23 C24 123.0(8) . . ?
C24 C23 H23 118.5 . . ?
C23 C24 C25 115.5(7) . . ?
O1 C24 C23 126.2(7) . . ?
O1 C24 C25 118.2(7) . . ?
C24 C25 C35 119.8(7) . . ?
C26 C25 C24 121.4(7) . . ?
C26 C25 C35 118.8(7) . . ?
C25 C26 H26 119.7 . . ?
C25 C26 C27 120.6(8) . . ?
C27 C26 H26 119.7 . . ?
C22 C27 C26 115.8(8) . . ?
C22 C27 H27 122.1 . . ?
C26 C27 H27 122.1 . . ?
C29 C28 H28 120.3 . . ?
N6 C28 H28 120.2 . . ?
N6 C28 C29 119.5(9) . . ?
C28 C29 H29 121.8 . . ?
C30 C29 C28 116.4(11) . . ?
C30 C29 H29 121.8 . . ?
C29 C30 H30 115.7 . . ?
C29 C30 C31 128.7(12) . . ?
C31 C30 H30 115.7 . . ?
C30 C31 H31 125.8 . . ?
C32 C31 C30 108.5(9) . . ?
C32 C31 H31 125.8 . . ?
C31 C32 C33 120.2(8) . . ?
N6 C32 C31 124.7(9) . . ?
N6 C32 C33 115.1(8) . . ?
C34 C33 C32 124.5(7) . . ?
N5 C33 C32 113.9(6) . . ?
N5 C33 C34 121.4(7) . . ?
C33 C34 H34 120.2 . . ?
C35 C34 C33 119.5(7) . . ?
C35 C34 H34 120.2 . . ?
C34 C35 C25 123.5(7) . . ?
C34 C35 C36 116.3(7) . . ?
C36 C35 C25 120.1(7) . . ?
C35 C36 H36 119.7 . . ?
C37 C36 C35 120.7(7) . . ?
C37 C36 H36 119.6 . . ?
C36 C37 C38 124.3(7) . . ?
C36 C37 N5 121.6(6) . . ?
N5 C37 C38 113.7(6) . . ?
C39 C38 C37 122.6(6) . . ?
C39 C38 N4 122.7(6) . . ?
N4 C38 C37 114.7(6) . . ?
C38 C39 H39 120.0 . . ?
C40 C39 C38 119.9(7) . . ?
C40 C39 H39 120.1 . . ?
C39 C40 H40 121.3 . . ?
C41 C40 C39 117.4(8) . . ?
C41 C40 H40 121.3 . . ?
C40 C41 H41 120.2 . . ?
C42 C41 C40 119.5(7) . . ?
C42 C41 H41 120.2 . . ?
C41 C42 H42 116.3 . . ?
N4 C42 C41 127.3(8) . . ?
N4 C42 H42 116.3 . . ?
C44 C43 H43 120.2 . . ?
N7 C43 H43 120.3 . . ?
N7 C43 C44 119.5(7) . . ?
C43 C44 H44 119.3 . . ?
C45 C44 C43 121.4(9) . . ?
C45 C44 H44 119.3 . . ?
C44 C45 H45 119.7 . . ?
C44 C45 C46 120.6(9) . . ?
C46 C45 H45 119.7 . . ?
C45 C46 H46 120.9 . . ?
C45 C46 C47 118.2(8) . . ?
C47 C46 H46 120.9 . . ?
C48 C47 C46 127.5(7) . . ?
C48 C47 N7 116.3(6) . . ?
N7 C47 C46 116.2(7) . . ?
C49 C48 C47 123.2(7) . . ?
C49 C48 N8 120.7(7) . . ?
N8 C48 C47 115.9(6) . . ?
C48 C49 H49 119.2 . . ?
C48 C49 C50 121.7(7) . . ?
C50 C49 H49 119.2 . . ?
C49 C50 C58 121.3(6) . . ?
C51 C50 C49 117.5(6) . . ?
C51 C50 C58 120.9(7) . . ?
C50 C51 H51 120.4 . . ?
C50 C51 C52 119.3(7) . . ?
C52 C51 H51 120.4 . . ?
C51 C52 C53 124.0(7) . . ?
N8 C52 C51 121.1(6) . . ?
N8 C52 C53 114.8(6) . . ?
C54 C53 C52 119.0(7) . . ?
C54 C53 N9 124.6(7) . . ?
N9 C53 C52 116.3(7) . . ?
C53 C54 H54 120.1 . . ?
C53 C54 C55 119.7(7) . . ?
C55 C54 H54 120.1 . . ?
C54 C55 H55 122.4 . . ?
C56 C55 C54 115.2(8) . . ?
C56 C55 H55 122.4 . . ?
C55 C56 H56 119.8 . . ?
C57 C56 C55 120.4(7) . . ?
C57 C56 H56 119.8 . . ?
C56 C57 C64 117.9(6) . . ?
N9 C57 C56 124.7(6) . . ?
N9 C57 C64 117.4(6) . . ?
C59 C58 C50 119.4(7) . . ?
C63 C58 C50 119.1(6) . . ?
C63 C58 C59 121.4(7) . . ?
C58 C59 H59 121.7 . . ?
C58 C59 C60 116.6(8) . . ?
C60 C59 H59 121.7 . . ?
C59 C60 H60 118.2 . . ?
C61 C60 C59 123.7(8) . . ?
C61 C60 H60 118.1 . . ?
C60 C61 H61 121.0 . . ?
C60 C61 C62 118.0(8) . . ?
C62 C61 H61 121.0 . . ?
C61 C62 H62 119.0 . . ?
C61 C62 C63 121.9(9) . . ?
C63 C62 H62 119.1 . . ?
C58 C63 C62 118.3(7) . . ?
C58 C63 H63 120.9 . . ?
C62 C63 H63 120.9 . . ?
C65 C64 C57 119.7(7) . . ?
C65 C64 C69 122.2(6) . . ?
C69 C64 C57 118.2(6) . . ?
C64 C65 H65 118.8 . . ?
C64 C65 C66 122.3(8) . . ?
C66 C65 H65 118.9 . . ?
C65 C66 C67 119.5(7) . . ?
C65 C66 O2 125.8(8) . . ?
O2 C66 C67 114.8(6) . . ?
C66 C67 C77 120.0(6) . . ?
C68 C67 C66 117.1(6) . . ?
C68 C67 C77 122.9(7) . . ?
C67 C68 H68 118.5 . . ?
C67 C68 C69 122.9(7) . . ?
C69 C68 H68 118.5 . . ?
C64 C69 C68 115.6(6) . . ?
C64 C69 H69 122.2 . . ?
C68 C69 H69 122.2 . . ?
C71 C70 H70 121.1 . . ?
N10 C70 H70 121.1 . . ?
N10 C70 C71 117.8(7) . . ?
C70 C71 H71 119.9 . . ?
C72 C71 C70 120.2(8) . . ?
C72 C71 H71 119.9 . . ?
C71 C72 H72 120.4 . . ?
C73 C72 C71 119.2(8) . . ?
C73 C72 H72 120.4 . . ?
C72 C73 H73 120.3 . . ?
C72 C73 C74 119.3(7) . . ?
C74 C73 H73 120.4 . . ?
C73 C74 C75 122.7(7) . . ?
N10 C74 C73 121.4(7) . . ?
N10 C74 C75 115.5(7) . . ?
C76 C75 C74 124.1(6) . . ?
N11 C75 C74 112.5(6) . . ?
N11 C75 C76 123.5(7) . . ?
C75 C76 H76 121.1 . . ?
C75 C76 C77 117.7(7) . . ?
C77 C76 H76 121.1 . . ?
C76 C77 C67 118.4(6) . . ?
C78 C77 C67 124.2(7) . . ?
C78 C77 C76 117.3(7) . . ?
C77 C78 H78 117.6 . . ?
C77 C78 C79 124.7(8) . . ?
C79 C78 H78 117.7 . . ?
C78 C79 C80 127.0(7) . . ?
C78 C79 N11 119.6(7) . . ?
N11 C79 C80 113.1(6) . . ?
C81 C80 C79 123.0(6) . . ?
C81 C80 N12 124.0(7) . . ?
N12 C80 C79 111.8(6) . . ?
C80 C81 H81 120.3 . . ?
C82 C81 C80 119.4(7) . . ?
C82 C81 H81 120.3 . . ?
C81 C82 H82 119.8 . . ?
C81 C82 C83 120.3(8) . . ?
C83 C82 H82 119.8 . . ?
C82 C83 H83 122.0 . . ?
C84 C83 C82 116.0(7) . . ?
C84 C83 H83 122.0 . . ?
C83 C84 H84 117.8 . . ?
N12 C84 C83 124.4(7) . . ?
N12 C84 H84 117.8 . . ?
H85A C85 H85B 108.9 . . ?
C86 C85 H85A 111.0 . . ?
C86 C85 H85B 110.9 . . ?
C86 C85 O1 104.1(7) . . ?
O1 C85 H85A 110.9 . . ?
O1 C85 H85B 110.9 . . ?
C85 C86 H86A 109.3 . . ?
C85 C86 H86B 109.2 . . ?
C85 C86 C87 111.8(9) . . ?
H86A C86 H86B 107.9 . . ?
C87 C86 H86A 109.2 . . ?
C87 C86 H86B 109.2 . . ?
C86 C87 H87A 109.3 . . ?
C86 C87 H87B 109.3 . . ?
C86 C87 C88 111.6(9) . . ?
H87A C87 H87B 108.0 . . ?
C88 C87 H87A 109.3 . . ?
C88 C87 H87B 109.3 . . ?
C87 C88 H88A 110.6 . . ?
C87 C88 H88B 110.6 . . ?
H88A C88 H88B 108.7 . . ?
C89 C88 C87 105.8(10) . . ?
C89 C88 H88A 110.5 . . ?
C89 C88 H88B 110.6 . . ?
C88 C89 H89A 110.1 . . ?
C88 C89 H89B 110.0 . . ?
C88 C89 C90 108.2(12) . . ?
H89A C89 H89B 108.4 . . ?
C90 C89 H89A 110.1 . . ?
C90 C89 H89B 110.0 . . ?
C89 C90 H90A 108.7 . . ?
C89 C90 H90B 108.9 . . ?
H90A C90 H90B 107.7 . . ?
C91 C90 C89 113.8(12) . . ?
C91 C90 H90A 108.7 . . ?
C91 C90 H90B 108.8 . . ?
C90 C91 H91A 112.5 . . ?
C90 C91 H91B 112.4 . . ?
C90 C91 C92 96.7(11) . . ?
H91A C91 H91B 110.0 . . ?
C92 C91 H91A 112.4 . . ?
C92 C91 H91B 112.4 . . ?
C91 C92 H92A 112.8 . . ?
C91 C92 H92B 112.8 . . ?
H92A C92 H92B 110.3 . . ?
C93 C92 C91 94.6(12) . . ?
C93 C92 H92A 112.8 . . ?
C93 C92 H92B 112.8 . . ?
C92 C93 C94 123.1(13) . . ?
C93 C94 C95 128.9(8) . . ?
C94 C95 H95A 110.9 . . ?
C94 C95 H95B 110.9 . . ?
H95A C95 H95B 109.0 . . ?
C96 C95 C94 104.1(3) . . ?
C96 C95 H95A 110.9 . . ?
C96 C95 H95B 110.9 . . ?
C95 C96 H96A 109.5 . . ?
C95 C96 H96B 109.5 . . ?
C95 C96 H96C 109.4 . . ?
H96A C96 H96B 109.5 . . ?
H96A C96 H96C 109.5 . . ?
H96B C96 H96C 109.5 . . ?
C98 C97 H97 123.6 . . ?
C98 C97 O2 112.9(8) . . ?
O2 C97 H97 123.5 . . ?
C97 C98 H98 116.3 . . ?
C97 C98 C99 127.3(9) . . ?
C99 C98 H98 116.3 . . ?
C98 C99 H99 120.1 . . ?
C100 C99 C98 119.8(10) . . ?
C100 C99 H99 120.1 . . ?
C99 C100 H100 116.5 . . ?
C99 C100 C101 127.0(13) . . ?
C101 C100 H100 116.5 . . ?
C100 C101 H101 127.0 . . ?
C100 C101 C102 106.0(18) . . ?
C102 C101 H101 127.0 . . ?
C101 C102 H10A 111.1 . . ?
C101 C102 H10B 111.0 . . ?
H10A C102 H10B 109.0 . . ?
C103 C102 C101 103.6(14) . . ?
C103 C102 H10A 111.1 . . ?
C103 C102 H10B 111.0 . . ?
C102 C103 H10C 109.7 . . ?
C102 C103 H10D 109.7 . . ?
H10C C103 H10D 108.2 . . ?
C104 C103 C102 109.8(13) . . ?
C104 C103 H10C 109.7 . . ?
C104 C103 H10D 109.7 . . ?
C103 C104 H10E 109.2 . . ?
C103 C104 H10F 109.2 . . ?
C103 C104 C105 112.1(14) . . ?
H10E C104 H10F 107.9 . . ?
C105 C104 H10E 109.1 . . ?
C105 C104 H10F 109.2 . . ?
C104 C105 H105 119.6 . . ?
C106 C105 C104 120.9(19) . . ?
C106 C105 H105 119.5 . . ?
C105 C106 H106 122.2 . . ?
C105 C106 C107 116(2) . . ?
C107 C106 H106 122.2 . . ?
C106 C107 H10G 108.5 . . ?
C106 C107 H10H 108.7 . . ?
H10G C107 H10H 107.6 . . ?
C108 C107 C106 115(2) . . ?
C108 C107 H10G 108.5 . . ?
C108 C107 H10H 108.7 . . ?
C107 C108 H10I 109.6 . . ?
C107 C108 H10J 109.3 . . ?
C107 C108 H10K 109.5 . . ?
H10I C108 H10J 109.5 . . ?
H10I C108 H10K 109.5 . . ?
H10J C108 H10K 109.5 . . ?
C1 N1 C5 119.1(6) . . ?
C1 N1 Zn1 127.7(5) . . ?
C5 N1 Zn1 113.2(5) . . ?
C6 N2 Zn1 124.8(5) . . ?
C10 N2 C6 115.5(6) . . ?
C10 N2 Zn1 119.4(4) . . ?
C11 N3 Zn1 114.7(5) . . ?
C15 N3 C11 118.1(7) . . ?
C15 N3 Zn1 126.4(6) . . ?
C38 N4 Zn2 114.4(5) . . ?
C42 N4 C38 113.0(7) . . ?
C42 N4 Zn2 132.1(5) . . ?
C33 N5 C37 120.3(6) . . ?
C33 N5 Zn2 119.8(5) . . ?
C37 N5 Zn2 119.9(4) . . ?
C28 N6 Zn2 121.9(6) . . ?
C32 N6 C28 122.2(8) . . ?
C32 N6 Zn2 115.8(6) . . ?
C43 N7 C47 122.8(6) . . ?
C43 N7 Zn2 126.3(5) . . ?
C47 N7 Zn2 109.7(5) . . ?
C48 N8 Zn2 120.1(5) . . ?
C52 N8 C48 119.6(6) . . ?
C52 N8 Zn2 119.7(5) . . ?
C53 N9 Zn2 110.2(5) . . ?
C57 N9 C53 115.2(7) . . ?
C57 N9 Zn2 131.0(5) . . ?
C70 N10 C74 122.1(7) . . ?
C70 N10 Zn1 123.9(5) . . ?
C74 N10 Zn1 113.8(5) . . ?
C75 N11 C79 117.0(6) . . ?
C75 N11 Zn1 121.7(5) . . ?
C79 N11 Zn1 121.3(5) . . ?
C80 N12 Zn1 116.9(4) . . ?
C84 N12 C80 115.2(6) . . ?
C84 N12 Zn1 127.4(5) . . ?
C24 O1 C85 119.2(6) . . ?
C66 O2 C97 122.3(7) . . ?
H3A O3 H3B 104.5 . . ?
H4A O4 H4B 104.5 . . ?
F1 P1 F2 89.2(3) . . ?
F1 P1 F4 178.2(3) . . ?
F1 P1 F5 90.2(2) . . ?
F1 P1 F6 89.5(3) . . ?
F2 P1 F5 179.4(3) . . ?
F2 P1 F6 90.0(3) . . ?
F3 P1 F1 90.3(3) . . ?
F3 P1 F2 90.2(3) . . ?
F3 P1 F4 90.5(2) . . ?
F3 P1 F5 89.4(2) . . ?
F3 P1 F6 179.7(3) . . ?
F4 P1 F2 89.1(3) . . ?
F4 P1 F5 91.4(2) . . ?
F4 P1 F6 89.7(3) . . ?
F5 P1 F6 90.3(2) . . ?
F7 P2 F9 88.5(4) . . ?
F7 P2 F10 174.7(5) . . ?
F7 P2 F12 96.5(4) . . ?
F8 P2 F7 91.5(4) . . ?
F8 P2 F9 89.2(4) . . ?
F8 P2 F10 90.5(4) . . ?
F8 P2 F12 92.5(4) . . ?
F9 P2 F10 86.6(4) . . ?
F11 P2 F7 89.1(4) . . ?
F11 P2 F8 178.3(4) . . ?
F11 P2 F9 89.3(4) . . ?
F11 P2 F10 88.8(4) . . ?
F11 P2 F12 89.0(4) . . ?
F12 P2 F9 174.7(4) . . ?
F12 P2 F10 88.4(4) . . ?
F13 P3 F14 86.8(4) . . ?
F13 P3 F16 92.9(3) . . ?
F13 P3 F17 171.3(5) . . ?
F14 P3 F17 91.9(6) . . ?
F15 P3 F13 88.9(4) . . ?
F15 P3 F14 90.4(4) . . ?
F15 P3 F16 92.7(4) . . ?
F15 P3 F17 82.5(5) . . ?
F15 P3 F18 175.3(5) . . ?
F16 P3 F14 176.8(4) . . ?
F16 P3 F17 89.0(5) . . ?
F18 P3 F13 86.4(4) . . ?
F18 P3 F14 89.6(4) . . ?
F18 P3 F16 87.2(4) . . ?
F18 P3 F17 102.2(5) . . ?
F19 P4 F20 91.5(5) . . ?
F19 P4 F21 164.5(6) . . ?
F19 P4 F24 88.9(5) . . ?
F20 P4 F21 73.9(4) . . ?
F22 P4 F19 101.4(6) . . ?
F22 P4 F20 92.5(5) . . ?
F22 P4 F21 84.7(5) . . ?
F22 P4 F24 168.8(5) . . ?
F23 P4 F19 107.7(6) . . ?
F23 P4 F20 159.3(4) . . ?
F23 P4 F21 86.2(5) . . ?
F23 P4 F22 91.4(6) . . ?
F23 P4 F24 81.1(5) . . ?
F24 P4 F20 91.7(5) . . ?
F24 P4 F21 86.4(5) . . ?
N1 Zn1 N10 95.8(2) . . ?
N2 Zn1 N1 73.8(2) . . ?
N2 Zn1 N3 76.6(2) . . ?
N2 Zn1 N10 107.4(2) . . ?
N2 Zn1 N11 165.5(2) . . ?
N2 Zn1 N12 103.8(2) . . ?
N3 Zn1 N1 150.4(2) . . ?
N3 Zn1 N10 92.7(2) . . ?
N3 Zn1 N12 89.8(2) . . ?
N11 Zn1 N1 91.9(2) . . ?
N11 Zn1 N3 117.7(2) . . ?
N11 Zn1 N10 75.3(2) . . ?
N11 Zn1 N12 75.7(2) . . ?
N12 Zn1 N1 97.4(2) . . ?
N12 Zn1 N10 148.4(2) . . ?
N4 Zn2 N7 89.6(2) . . ?
N4 Zn2 N9 103.2(2) . . ?
N5 Zn2 N4 76.9(2) . . ?
N5 Zn2 N6 75.0(2) . . ?
N5 Zn2 N7 96.2(2) . . ?
N5 Zn2 N9 113.5(2) . . ?
N6 Zn2 N4 151.9(2) . . ?
N6 Zn2 N7 95.4(2) . . ?
N6 Zn2 N9 86.2(2) . . ?
N7 Zn2 N9 149.5(2) . . ?
N8 Zn2 N4 96.9(2) . . ?
N8 Zn2 N5 169.6(3) . . ?
N8 Zn2 N6 111.1(3) . . ?
N8 Zn2 N7 75.1(2) . . ?
N8 Zn2 N9 76.0(2) . . ?

loop_
_geom_bond_atom_site_label_1
_geom_bond_atom_site_label_2
_geom_bond_distance
_geom_bond_site_symmetry_2
_geom_bond_publ_flag
C1 H1 0.9300 . ?
C1 C2 1.341(11) . ?
C1 N1 1.301(10) . ?
C2 H2 0.9300 . ?
C2 C3 1.356(11) . ?
C3 H3 0.9300 . ?
C3 C4 1.365(13) . ?
C4 H4 0.9300 . ?
C4 C5 1.349(11) . ?
C5 C6 1.356(10) . ?
C5 N1 1.370(8) . ?
C6 C7 1.323(9) . ?
C6 N2 1.309(8) . ?
C7 H7 0.9300 . ?
C7 C8 1.336(10) . ?
C8 C9 1.323(10) . ?
C8 C16 1.496(10) . ?
C9 H9 0.9300 . ?
C9 C10 1.332(10) . ?
C10 C11 1.408(11) . ?
C10 N2 1.306(9) . ?
C11 C12 1.303(15) . ?
C11 N3 1.368(10) . ?
C12 H12 0.9300 . ?
C12 C13 1.231(18) . ?
C13 H13 0.9300 . ?
C13 C14 1.389(18) . ?
C14 H14 0.9300 . ?
C14 C15 1.368(16) . ?
C15 C22 1.445(11) . ?
C15 N3 1.311(10) . ?
C16 C17 1.294(12) . ?
C16 C21 1.285(13) . ?
C17 H17 0.9300 . ?
C17 C18 1.389(14) . ?
C18 H18 0.9300 . ?
C18 C19 1.303(17) . ?
C19 H19 0.9300 . ?
C19 C20 1.282(12) . ?
C20 H20 0.9300 . ?
C20 C21 1.390(11) . ?
C21 H21 0.9300 . ?
C22 C23 1.239(11) . ?
C22 C27 1.369(12) . ?
C23 H23 0.9300 . ?
C23 C24 1.357(10) . ?
C24 C25 1.389(11) . ?
C24 O1 1.259(9) . ?
C25 C26 1.290(11) . ?
C25 C35 1.474(10) . ?
C26 H26 0.9300 . ?
C26 C27 1.377(11) . ?
C27 H27 0.9300 . ?
C28 H28 0.9300 . ?
C28 C29 1.383(15) . ?
C28 N6 1.337(12) . ?
C29 H29 0.9300 . ?
C29 C30 1.274(14) . ?
C30 H30 0.9300 . ?
C30 C31 1.421(15) . ?
C31 H31 0.9300 . ?
C31 C32 1.423(13) . ?
C32 C33 1.441(12) . ?
C32 N6 1.258(10) . ?
C33 C34 1.362(10) . ?
C33 N5 1.247(9) . ?
C34 H34 0.9300 . ?
C34 C35 1.341(11) . ?
C35 C36 1.373(10) . ?
C36 H36 0.9300 . ?
C36 C37 1.278(9) . ?
C37 C38 1.451(9) . ?
C37 N5 1.321(9) . ?
C38 C39 1.335(11) . ?
C38 N4 1.357(9) . ?
C39 H39 0.9300 . ?
C39 C40 1.333(10) . ?
C40 H40 0.9300 . ?
C40 C41 1.320(10) . ?
C41 H41 0.9300 . ?
C41 C42 1.304(11) . ?
C42 H42 0.9300 . ?
C42 N4 1.278(9) . ?
C43 H43 0.9300 . ?
C43 C44 1.350(11) . ?
C43 N7 1.271(10) . ?
C44 H44 0.9300 . ?
C44 C45 1.293(11) . ?
C45 H45 0.9300 . ?
C45 C46 1.367(13) . ?
C46 H46 0.9300 . ?
C46 C47 1.401(11) . ?
C47 C48 1.363(10) . ?
C47 N7 1.390(9) . ?
C48 C49 1.280(9) . ?
C48 N8 1.287(9) . ?
C49 H49 0.9300 . ?
C49 C50 1.345(10) . ?
C50 C51 1.304(10) . ?
C50 C58 1.494(9) . ?
C51 H51 0.9300 . ?
C51 C52 1.337(9) . ?
C52 C53 1.435(9) . ?
C52 N8 1.294(9) . ?
C53 C54 1.316(11) . ?
C53 N9 1.313(9) . ?
C54 H54 0.9300 . ?
C54 C55 1.368(10) . ?
C55 H55 0.9300 . ?
C55 C56 1.354(10) . ?
C56 H56 0.9300 . ?
C56 C57 1.323(11) . ?
C57 C64 1.501(9) . ?
C57 N9 1.285(8) . ?
C58 C59 1.366(10) . ?
C58 C63 1.297(11) . ?
C59 H59 0.9300 . ?
C59 C60 1.372(10) . ?
C60 H60 0.9300 . ?
C60 C61 1.259(12) . ?
C61 H61 0.9300 . ?
C61 C62 1.347(12) . ?
C62 H62 0.9300 . ?
C62 C63 1.360(11) . ?
C63 H63 0.9300 . ?
C64 C65 1.289(9) . ?
C64 C69 1.336(10) . ?
C65 H65 0.9300 . ?
C65 C66 1.293(10) . ?
C66 C67 1.407(11) . ?
C66 O2 1.304(9) . ?
C67 C68 1.287(10) . ?
C67 C77 1.439(9) . ?
C68 H68 0.9300 . ?
C68 C69 1.398(9) . ?
C69 H69 0.9300 . ?
C70 H70 0.9300 . ?
C70 C71 1.364(10) . ?
C70 N10 1.273(10) . ?
C71 H71 0.9300 . ?
C71 C72 1.324(10) . ?
C72 H72 0.9300 . ?
C72 C73 1.311(11) . ?
C73 H73 0.9300 . ?
C73 C74 1.309(10) . ?
C74 C75 1.470(10) . ?
C74 N10 1.290(9) . ?
C75 C76 1.344(9) . ?
C75 N11 1.296(9) . ?
C76 H76 0.9300 . ?
C76 C77 1.355(10) . ?
C77 C78 1.274(10) . ?
C78 H78 0.9300 . ?
C78 C79 1.304(10) . ?
C79 C80 1.474(10) . ?
C79 N11 1.330(10) . ?
C80 C81 1.276(10) . ?
C80 N12 1.345(9) . ?
C81 H81 0.9300 . ?
C81 C82 1.262(10) . ?
C82 H82 0.9300 . ?
C82 C83 1.371(11) . ?
C83 H83 0.9300 . ?
C83 C84 1.333(11) . ?
C84 H84 0.9300 . ?
C84 N12 1.254(9) . ?
C85 H85A 0.9700 . ?
C85 H85B 0.9700 . ?
C85 C86 1.409(12) . ?
C85 O1 1.445(10) . ?
C86 H86A 0.9700 . ?
C86 H86B 0.9700 . ?
C86 C87 1.506(13) . ?
C87 H87A 0.9700 . ?
C87 H87B 0.9700 . ?
C87 C88 1.500(15) . ?
C88 H88A 0.9700 . ?
C88 H88B 0.9700 . ?
C88 C89 1.478(17) . ?
C89 H89A 0.9700 . ?
C89 H89B 0.9700 . ?
C89 C90 1.518(19) . ?
C90 H90A 0.9700 . ?
C90 H90B 0.9700 . ?
C90 C91 1.432(16) . ?
C91 H91A 0.9700 . ?
C91 H91B 0.9700 . ?
C91 C92 1.62(2) . ?
C92 H92A 0.9700 . ?
C92 H92B 0.9700 . ?
C92 C93 1.46(2) . ?
C93 C94 1.519(16) . ?
C94 C95 1.540(3) . ?
C95 H95A 0.9700 . ?
C95 H95B 0.9700 . ?
C95 C96 1.540(4) . ?
C96 H96A 0.9600 . ?
C96 H96B 0.9600 . ?
C96 H96C 0.9600 . ?
C97 H97 0.9300 . ?
C97 C98 1.332(11) . ?
C97 O2 1.374(11) . ?
C98 H98 0.9300 . ?
C98 C99 1.475(13) . ?
C99 H99 0.9300 . ?
C99 C100 1.366(14) . ?
C100 H100 0.9300 . ?
C100 C101 1.38(2) . ?
C101 H101 0.9300 . ?
C101 C102 1.42(2) . ?
C102 H10A 0.9700 . ?
C102 H10B 0.9700 . ?
C102 C103 1.377(18) . ?
C103 H10C 0.9700 . ?
C103 H10D 0.9700 . ?
C103 C104 1.379(19) . ?
C104 H10E 0.9700 . ?
C104 H10F 0.9700 . ?
C104 C105 1.50(2) . ?
C105 H105 0.9300 . ?
C105 C106 1.34(3) . ?
C106 H106 0.9300 . ?
C106 C107 1.62(3) . ?
C107 H10G 0.9700 . ?
C107 H10H 0.9700 . ?
C107 C108 1.36(3) . ?
C108 H10I 0.9600 . ?
C108 H10J 0.9600 . ?
C108 H10K 0.9600 . ?
F1 P1 1.529(5) . ?
F2 P1 1.541(5) . ?
F3 P1 1.518(4) . ?
F4 P1 1.533(5) . ?
F5 P1 1.547(4) . ?
F6 P1 1.559(5) . ?
F7 P2 1.500(7) . ?
F8 P2 1.490(7) . ?
F9 P2 1.551(8) . ?
F10 P2 1.561(7) . ?
F11 P2 1.489(6) . ?
F12 P2 1.503(9) . ?
F13 P3 1.491(6) . ?
F14 P3 1.569(8) . ?
F15 P3 1.438(7) . ?
F16 P3 1.501(6) . ?
F17 P3 1.610(13) . ?
F18 P3 1.479(8) . ?
F19 P4 1.457(9) . ?
F20 P4 1.501(8) . ?
F21 P4 1.616(8) . ?
F22 P4 1.445(11) . ?
F23 P4 1.434(9) . ?
F24 P4 1.486(9) . ?
N1 Zn1 2.107(6) . ?
N2 Zn1 1.964(5) . ?
N3 Zn1 2.083(6) . ?
N4 Zn2 2.098(6) . ?
N5 Zn2 2.000(5) . ?
N6 Zn2 2.079(7) . ?
N7 Zn2 2.172(6) . ?
N8 Zn2 1.995(6) . ?
N9 Zn2 2.208(6) . ?
N10 Zn1 2.147(6) . ?
N11 Zn1 1.978(6) . ?
N12 Zn1 2.094(6) . ?
O3 H3A 0.8498 . ?
O3 H3B 0.8499 . ?
O4 H4A 0.8501 . ?
O4 H4B 0.8501 . ?

loop_
_geom_torsion_atom_site_label_1
_geom_torsion_atom_site_label_2
_geom_torsion_atom_site_label_3
_geom_torsion_atom_site_label_4
_geom_torsion
_geom_torsion_site_symmetry_1
_geom_torsion_site_symmetry_2
_geom_torsion_site_symmetry_3
_geom_torsion_site_symmetry_4
_geom_torsion_publ_flag
C1 C2 C3 C4 -5.5(14) . . . . ?
C2 C1 N1 C5 -3.2(12) . . . . ?
C2 C1 N1 Zn1 177.0(7) . . . . ?
C2 C3 C4 C5 5.2(14) . . . . ?
C3 C4 C5 C6 175.3(8) . . . . ?
C3 C4 C5 N1 -3.8(13) . . . . ?
C4 C5 C6 C7 5.8(13) . . . . ?
C4 C5 C6 N2 -178.7(8) . . . . ?
C4 C5 N1 C1 2.6(11) . . . . ?
C4 C5 N1 Zn1 -177.5(6) . . . . ?
C5 C6 C7 C8 173.0(7) . . . . ?
C5 C6 N2 C10 -178.0(6) . . . . ?
C5 C6 N2 Zn1 -4.7(9) . . . . ?
C6 C5 N1 C1 -176.5(7) . . . . ?
C6 C5 N1 Zn1 3.4(9) . . . . ?
C6 C7 C8 C9 6.4(12) . . . . ?
C6 C7 C8 C16 -177.1(7) . . . . ?
C7 C6 N2 C10 -2.3(11) . . . . ?
C7 C6 N2 Zn1 170.9(6) . . . . ?
C7 C8 C9 C10 -6.3(12) . . . . ?
C7 C8 C16 C17 22.5(12) . . . . ?
C7 C8 C16 C21 -167.1(9) . . . . ?
C8 C9 C10 C11 -178.5(8) . . . . ?
C8 C9 C10 N2 1.9(12) . . . . ?
C8 C16 C17 C18 178.7(9) . . . . ?
C8 C16 C21 C20 -169.8(8) . . . . ?
C9 C8 C16 C17 -161.0(9) . . . . ?
C9 C8 C16 C21 9.4(13) . . . . ?
C9 C10 C11 C12 -3.9(15) . . . . ?
C9 C10 C11 N3 167.4(7) . . . . ?
C9 C10 N2 C6 2.4(11) . . . . ?
C9 C10 N2 Zn1 -171.3(6) . . . . ?
C10 C11 C12 C13 175.0(13) . . . . ?
C10 C11 N3 C15 -178.6(8) . . . . ?
C10 C11 N3 Zn1 11.0(9) . . . . ?
C11 C10 N2 C6 -177.3(7) . . . . ?
C11 C10 N2 Zn1 9.1(9) . . . . ?
C11 C12 C13 C14 -4(2) . . . . ?
C12 C11 N3 C15 -6.3(13) . . . . ?
C12 C11 N3 Zn1 -176.8(8) . . . . ?
C12 C13 C14 C15 6(2) . . . . ?
C13 C14 C15 C22 -173.4(11) . . . . ?
C13 C14 C15 N3 -8.7(18) . . . . ?
C14 C15 C22 C23 83.0(13) . . . . ?
C14 C15 C22 C27 -100.9(11) . . . . ?
C14 C15 N3 C11 8.6(14) . . . . ?
C14 C15 N3 Zn1 177.8(8) . . . . ?
C15 C22 C23 C24 178.0(8) . . . . ?
C15 C22 C27 C26 -171.0(7) . . . . ?
C16 C8 C9 C10 177.2(7) . . . . ?
C16 C17 C18 C19 -7.6(17) . . . . ?
C17 C16 C21 C20 0.8(14) . . . . ?
C17 C18 C19 C20 -1.9(18) . . . . ?
C18 C19 C20 C21 10.1(16) . . . . ?
C19 C20 C21 C16 -9.9(15) . . . . ?
C21 C16 C17 C18 7.8(15) . . . . ?
C22 C15 N3 C11 173.2(8) . . . . ?
C22 C15 N3 Zn1 -17.6(12) . . . . ?
C22 C23 C24 C25 -4.4(12) . . . . ?
C22 C23 C24 O1 179.3(8) . . . . ?
C23 C22 C27 C26 5.2(12) . . . . ?
C23 C24 C25 C26 -1.1(11) . . . . ?
C23 C24 C25 C35 179.8(7) . . . . ?
C23 C24 O1 C85 -18.1(11) . . . . ?
C24 C25 C26 C27 8.5(12) . . . . ?
C24 C25 C35 C34 28.4(11) . . . . ?
C24 C25 C35 C36 -156.4(7) . . . . ?
C25 C24 O1 C85 165.7(7) . . . . ?
C25 C26 C27 C22 -10.5(11) . . . . ?
C25 C35 C36 C37 179.3(7) . . . . ?
C26 C25 C35 C34 -150.7(8) . . . . ?
C26 C25 C35 C36 24.4(11) . . . . ?
C27 C22 C23 C24 2.2(13) . . . . ?
C28 C29 C30 C31 0.6(18) . . . . ?
C29 C28 N6 C32 1.5(14) . . . . ?
C29 C28 N6 Zn2 176.7(7) . . . . ?
C29 C30 C31 C32 1.8(16) . . . . ?
C30 C31 C32 C33 178.3(8) . . . . ?
C30 C31 C32 N6 -2.9(13) . . . . ?
C31 C32 C33 C34 -3.3(13) . . . . ?
C31 C32 C33 N5 171.8(8) . . . . ?
C31 C32 N6 C28 1.4(14) . . . . ?
C31 C32 N6 Zn2 -174.1(7) . . . . ?
C32 C33 C34 C35 174.5(8) . . . . ?
C32 C33 N5 C37 -174.7(6) . . . . ?
C32 C33 N5 Zn2 6.1(9) . . . . ?
C33 C32 N6 C28 -179.8(8) . . . . ?
C33 C32 N6 Zn2 4.8(9) . . . . ?
C33 C34 C35 C25 177.7(7) . . . . ?
C33 C34 C35 C36 2.4(11) . . . . ?
C34 C33 N5 C37 0.6(10) . . . . ?
C34 C33 N5 Zn2 -178.6(6) . . . . ?
C34 C35 C36 C37 -5.2(11) . . . . ?
C35 C25 C26 C27 -172.3(7) . . . . ?
C35 C36 C37 C38 178.2(7) . . . . ?
C35 C36 C37 N5 5.9(11) . . . . ?
C36 C37 C38 C39 9.7(11) . . . . ?
C36 C37 C38 N4 -171.0(7) . . . . ?
C36 C37 N5 C33 -3.5(10) . . . . ?
C36 C37 N5 Zn2 175.7(5) . . . . ?
C37 C38 C39 C40 -179.7(7) . . . . ?
C37 C38 N4 C42 -178.1(6) . . . . ?
C37 C38 N4 Zn2 -5.1(7) . . . . ?
C38 C37 N5 C33 -176.5(6) . . . . ?
C38 C37 N5 Zn2 2.7(8) . . . . ?
C38 C39 C40 C41 -3.4(11) . . . . ?
C39 C38 N4 C42 1.2(10) . . . . ?
C39 C38 N4 Zn2 174.1(5) . . . . ?
C39 C40 C41 C42 3.5(11) . . . . ?
C40 C41 C42 N4 -1.3(13) . . . . ?
C41 C42 N4 C38 -1.1(11) . . . . ?
C41 C42 N4 Zn2 -172.4(6) . . . . ?
C43 C44 C45 C46 -12.9(15) . . . . ?
C44 C43 N7 C47 -5.0(12) . . . . ?
C44 C43 N7 Zn2 -171.2(6) . . . . ?
C44 C45 C46 C47 5.4(14) . . . . ?
C45 C46 C47 C48 180.0(8) . . . . ?
C45 C46 C47 N7 2.0(12) . . . . ?
C46 C47 C48 C49 8.1(14) . . . . ?
C46 C47 C48 N8 -177.3(8) . . . . ?
C46 C47 N7 C43 -2.1(11) . . . . ?
C46 C47 N7 Zn2 166.1(6) . . . . ?
C47 C48 C49 C50 177.7(8) . . . . ?
C47 C48 N8 C52 -175.2(7) . . . . ?
C47 C48 N8 Zn2 13.2(9) . . . . ?
C48 C47 N7 C43 179.7(7) . . . . ?
C48 C47 N7 Zn2 -12.1(8) . . . . ?
C48 C49 C50 C51 -5.4(12) . . . . ?
C48 C49 C50 C58 -178.4(7) . . . . ?
C49 C48 N8 C52 -0.5(11) . . . . ?
C49 C48 N8 Zn2 -172.1(6) . . . . ?
C49 C50 C51 C52 4.4(11) . . . . ?
C49 C50 C58 C59 -30.4(11) . . . . ?
C49 C50 C58 C63 153.2(8) . . . . ?
C50 C51 C52 C53 -177.2(7) . . . . ?
C50 C51 C52 N8 -1.7(11) . . . . ?
C50 C58 C59 C60 -179.1(7) . . . . ?
C50 C58 C63 C62 176.7(7) . . . . ?
C51 C50 C58 C59 156.7(8) . . . . ?
C51 C50 C58 C63 -19.7(11) . . . . ?
C51 C52 C53 C54 18.7(12) . . . . ?
C51 C52 C53 N9 -163.8(7) . . . . ?
C51 C52 N8 C48 -0.4(11) . . . . ?
C51 C52 N8 Zn2 171.3(6) . . . . ?
C52 C53 C54 C55 178.7(7) . . . . ?
C52 C53 N9 C57 -178.2(7) . . . . ?
C52 C53 N9 Zn2 -17.1(8) . . . . ?
C53 C52 N8 C48 175.5(7) . . . . ?
C53 C52 N8 Zn2 -12.8(9) . . . . ?
C53 C54 C55 C56 -2.3(12) . . . . ?
C54 C53 N9 C57 -0.9(12) . . . . ?
C54 C53 N9 Zn2 160.2(7) . . . . ?
C54 C55 C56 C57 2.7(12) . . . . ?
C55 C56 C57 C64 175.4(7) . . . . ?
C55 C56 C57 N9 -2.4(12) . . . . ?
C56 C57 C64 C65 43.1(10) . . . . ?
C56 C57 C64 C69 -136.8(8) . . . . ?
C56 C57 N9 C53 1.3(11) . . . . ?
C56 C57 N9 Zn2 -155.0(6) . . . . ?
C57 C64 C65 C66 178.6(7) . . . . ?
C57 C64 C69 C68 -178.1(6) . . . . ?
C58 C50 C51 C52 177.5(7) . . . . ?
C58 C59 C60 C61 2.0(13) . . . . ?
C59 C58 C63 C62 0.4(12) . . . . ?
C59 C60 C61 C62 1.2(14) . . . . ?
C60 C61 C62 C63 -3.8(14) . . . . ?
C61 C62 C63 C58 3.0(13) . . . . ?
C63 C58 C59 C60 -2.8(11) . . . . ?
C64 C57 N9 C53 -176.5(6) . . . . ?
C64 C57 N9 Zn2 27.3(10) . . . . ?
C64 C65 C66 C67 -3.3(12) . . . . ?
C64 C65 C66 O2 177.6(7) . . . . ?
C65 C64 C69 C68 1.9(11) . . . . ?
C65 C66 C67 C68 7.5(11) . . . . ?
C65 C66 C67 C77 -171.1(7) . . . . ?
C65 C66 O2 C97 -35.7(12) . . . . ?
C66 C67 C68 C69 -7.2(11) . . . . ?
C66 C67 C77 C76 -145.7(7) . . . . ?
C66 C67 C77 C78 38.8(11) . . . . ?
C67 C66 O2 C97 145.2(7) . . . . ?
C67 C68 C69 C64 2.8(11) . . . . ?
C67 C77 C78 C79 173.1(7) . . . . ?
C68 C67 C77 C76 35.8(10) . . . . ?
C68 C67 C77 C78 -139.7(8) . . . . ?
C69 C64 C65 C66 -1.5(12) . . . . ?
C70 C71 C72 C73 0.5(11) . . . . ?
C71 C70 N10 C74 -2.3(10) . . . . ?
C71 C70 N10 Zn1 -176.4(5) . . . . ?
C71 C72 C73 C74 -2.0(11) . . . . ?
C72 C73 C74 C75 -171.1(7) . . . . ?
C72 C73 C74 N10 1.3(11) . . . . ?
C73 C74 C75 C76 -0.8(11) . . . . ?
C73 C74 C75 N11 178.0(7) . . . . ?
C73 C74 N10 C70 0.9(11) . . . . ?
C73 C74 N10 Zn1 175.5(6) . . . . ?
C74 C75 C76 C77 177.8(7) . . . . ?
C74 C75 N11 C79 -175.9(6) . . . . ?
C74 C75 N11 Zn1 4.7(8) . . . . ?
C75 C74 N10 C70 173.8(6) . . . . ?
C75 C74 N10 Zn1 -11.5(8) . . . . ?
C75 C76 C77 C67 -175.3(6) . . . . ?
C75 C76 C77 C78 0.5(10) . . . . ?
C76 C75 N11 C79 3.0(10) . . . . ?
C76 C75 N11 Zn1 -176.4(5) . . . . ?
C76 C77 C78 C79 -2.5(11) . . . . ?
C77 C67 C68 C69 171.3(7) . . . . ?
C77 C78 C79 C80 179.2(7) . . . . ?
C77 C78 C79 N11 4.7(12) . . . . ?
C78 C79 C80 C81 10.1(12) . . . . ?
C78 C79 C80 N12 177.9(7) . . . . ?
C78 C79 N11 C75 -4.7(10) . . . . ?
C78 C79 N11 Zn1 174.7(5) . . . . ?
C79 C80 C81 C82 174.3(7) . . . . ?
C79 C80 N12 C84 -175.6(6) . . . . ?
C79 C80 N12 Zn1 11.5(7) . . . . ?
C80 C79 N11 C75 -179.9(6) . . . . ?
C80 C79 N11 Zn1 -0.5(8) . . . . ?
C80 C81 C82 C83 -6.3(11) . . . . ?
C81 C80 N12 C84 -8.0(10) . . . . ?
C81 C80 N12 Zn1 179.1(6) . . . . ?
C81 C82 C83 C84 5.0(11) . . . . ?
C82 C83 C84 N12 -5.6(11) . . . . ?
C83 C84 N12 C80 6.7(10) . . . . ?
C83 C84 N12 Zn1 178.8(5) . . . . ?
C85 C86 C87 C88 176.8(9) . . . . ?
C86 C85 O1 C24 -167.2(7) . . . . ?
C86 C87 C88 C89 166.9(10) . . . . ?
C87 C88 C89 C90 159.2(11) . . . . ?
C88 C89 C90 C91 173.0(12) . . . . ?
C89 C90 C91 C92 165.2(13) . . . . ?
C90 C91 C92 C93 -175.8(13) . . . . ?
C91 C92 C93 C94 179.7(13) . . . . ?
C92 C93 C94 C95 178.2(12) . . . . ?
C93 C94 C95 C96 -111.2(9) . . . . ?
C97 C98 C99 C100 -173.8(10) . . . . ?
C98 C97 O2 C66 -168.4(8) . . . . ?
C98 C99 C100 C101 143.6(15) . . . . ?
C99 C100 C101 C102 77.8(18) . . . . ?
C100 C101 C102 C103 167.9(13) . . . . ?
C101 C102 C103 C104 175.7(14) . . . . ?
C102 C103 C104 C105 -179.1(13) . . . . ?
C103 C104 C105 C106 -175.6(17) . . . . ?
C104 C105 C106 C107 171.3(17) . . . . ?
C105 C106 C107 C108 -76(3) . . . . ?
N1 C1 C2 C3 4.7(14) . . . . ?
N1 C5 C6 C7 -175.2(7) . . . . ?
N1 C5 C6 N2 0.4(10) . . . . ?
N2 C6 C7 C8 -2.0(12) . . . . ?
N2 C10 C11 C12 175.8(10) . . . . ?
N2 C10 C11 N3 -13.0(11) . . . . ?
N3 C11 C12 C13 4(2) . . . . ?
N3 C15 C22 C23 -81.6(12) . . . . ?
N3 C15 C22 C27 94.5(10) . . . . ?
N4 C38 C39 C40 1.0(11) . . . . ?
N5 C33 C34 C35 -0.2(12) . . . . ?
N5 C37 C38 C39 -177.5(6) . . . . ?
N5 C37 C38 N4 1.8(9) . . . . ?
N6 C28 C29 C30 -2.5(15) . . . . ?
N6 C32 C33 C34 177.8(7) . . . . ?
N6 C32 C33 N5 -7.1(11) . . . . ?
N7 C43 C44 C45 12.8(14) . . . . ?
N7 C47 C48 C49 -173.9(7) . . . . ?
N7 C47 C48 N8 0.7(11) . . . . ?
N8 C48 C49 C50 3.4(12) . . . . ?
N8 C52 C53 C54 -157.0(7) . . . . ?
N8 C52 C53 N9 20.4(10) . . . . ?
N9 C53 C54 C55 1.5(13) . . . . ?
N9 C57 C64 C65 -138.9(7) . . . . ?
N9 C57 C64 C69 41.1(10) . . . . ?
N10 C70 C71 C72 1.6(11) . . . . ?
N10 C74 C75 C76 -173.6(7) . . . . ?
N10 C74 C75 N11 5.2(9) . . . . ?
N11 C75 C76 C77 -0.9(10) . . . . ?
N11 C79 C80 C81 -175.0(7) . . . . ?
N11 C79 C80 N12 -7.2(9) . . . . ?
N12 C80 C81 C82 8.0(11) . . . . ?
O1 C24 C25 C26 175.5(7) . . . . ?
O1 C24 C25 C35 -3.6(11) . . . . ?
O1 C85 C86 C87 60.5(10) . . . . ?
O2 C66 C67 C68 -173.3(7) . . . . ?
O2 C66 C67 C77 8.1(10) . . . . ?
O2 C97 C98 C99 2.3(13) . . . . ?
